data_7236845
loop_
_publ_author_name
'Jiang, Meijuan'
'He, Zikai'
'Zhang, Yilin'
'Sung, Herman H. Y.'
'Lam, Jacky W. Y.'
'Peng, Qian'
'Yan, Yongli'
'Wong, Kam Sing'
'Williams, Ian D.'
'Zhao, Yongsheng'
'Tang, Ben Zhong'

_publ_section_title
;
 Development of benzylidene-methyloxazolone based AIEgens and decipherment
 of their working mechanism
;
_journal_issue 29
_journal_name_full 'Journal of Materials Chemistry C'
_journal_page_first 7191
_journal_paper_doi 10.1039/C7TC02582C
_journal_volume 5
_journal_year 2017
_chemical_formula_moiety 'C29 H22 N2 O2'
_chemical_formula_sum 'C29 H22 N2 O2'
_chemical_formula_weight 430.49
_chemical_name_common TPA-BMO
_chemical_name_systematic (Z)-4-((4'-(diphenylamino)-[1,1'-biphenyl]-4-yl)methylene)-2-methyloxazol-5(4H)-one
_chemical_properties_physical ', Light-sensitive'
_space_group_IT_number 14
_space_group_name_Hall '-P 2yn'
_space_group_name_H-M_alt 'P 1 21/n 1'
_symmetry_cell_setting monoclinic
_symmetry_space_group_name_H-M 'P 1 21/n 1'
_atom_sites_solution_hydrogens geom
_atom_sites_solution_primary direct
_atom_sites_solution_secondary difmap
_audit_creation_date 2014-11-13
_audit_creation_method
;
  Olex2 1.2-beta
  (compiled May  9 2012 12:37:22, GUI svn.r4230)
;
_audit_update_record
;
2017-05-29 deposited with the CCDC.
2017-06-22 downloaded from the CCDC.
;
_cell_angle_alpha 90.00
_cell_angle_beta 95.215(4)
_cell_angle_gamma 90.00
_cell_formula_units_Z 4
_cell_length_a 9.3274(4)
_cell_length_b 16.6999(5)
_cell_length_c 14.2408(5)
_cell_measurement_reflns_used 6997
_cell_measurement_temperature 99.9(5)
_cell_measurement_theta_max 75.2770
_cell_measurement_theta_min 4.7650
_cell_volume 2209.06(14)
_computing_cell_refinement
;
CrysAlisPro, Agilent Technologies,
Version 1.171.36.32 (release 02-08-2013 CrysAlis171 .NET)
(compiled Aug  2 2013,16:46:58)
;
_computing_data_collection
;
CrysAlisPro, Agilent Technologies,
Version 1.171.36.32 (release 02-08-2013 CrysAlis171 .NET)
(compiled Aug  2 2013,16:46:58)
;
_computing_data_reduction
;
CrysAlisPro, Agilent Technologies,
Version 1.171.36.32 (release 02-08-2013 CrysAlis171 .NET)
(compiled Aug  2 2013,16:46:58)
;
_computing_molecular_graphics
;
O. V. Dolomanov, L. J. Bourhis, R. J. Gildea, J. A. K. Howard and H. Puschmann,
OLEX2: a complete structure solution, refinement and analysis program.
J. Appl. Cryst. (2009). 42, 339-341.
;
_computing_publication_material
;
O. V. Dolomanov, L. J. Bourhis, R. J. Gildea, J. A. K. Howard and H. Puschmann,
OLEX2: a complete structure solution, refinement and analysis program.
J. Appl. Cryst. (2009). 42, 339-341.
;
_computing_structure_refinement
;
XL, G.M. Sheldrick, Acta Cryst.
(2008). A64, 112-122
;
_computing_structure_solution
;
SHELXS, G.M. Sheldrick, Acta Cryst.
(2008). A64, 112-122
;
_diffrn_ambient_temperature 99.9(5)
_diffrn_detector_area_resol_mean 10.3587
_diffrn_measured_fraction_theta_full 0.9948
_diffrn_measured_fraction_theta_max 0.9752
_diffrn_measurement_details
;
#__ type_ start__ end____ width___ exp.time_
  1 omega   40.00   89.00   1.0000   15.0000
omega____ theta____ kappa____ phi______ frames
    -      110.5703  -30.0000    0.0000 49

#__ type_ start__ end____ width___ exp.time_
  2 omega -115.00  -11.00   1.0000    5.0000
omega____ theta____ kappa____ phi______ frames
    -      -40.8203  -57.0000 -120.0000 104

#__ type_ start__ end____ width___ exp.time_
  3 omega -118.00  -13.00   1.0000    5.0000
omega____ theta____ kappa____ phi______ frames
    -      -40.8203  -77.0000    0.0000 105

#__ type_ start__ end____ width___ exp.time_
  4 omega  -95.00   -2.00   1.0000    5.0000
omega____ theta____ kappa____ phi______ frames
    -      -40.8203  125.0000   60.0000 93

#__ type_ start__ end____ width___ exp.time_
  5 omega   41.00  142.00   1.0000   15.0000
omega____ theta____ kappa____ phi______ frames
    -      110.5703  -77.0000   90.0000 101

#__ type_ start__ end____ width___ exp.time_
  6 omega   38.00   84.00   1.0000   15.0000
omega____ theta____ kappa____ phi______ frames
    -      110.5703  -30.0000   90.0000 46

#__ type_ start__ end____ width___ exp.time_
  7 omega   38.00  108.00   1.0000   15.0000
omega____ theta____ kappa____ phi______ frames
    -      110.5703  -94.0000   30.0000 70

#__ type_ start__ end____ width___ exp.time_
  8 omega   37.00  115.00   1.0000   15.0000
omega____ theta____ kappa____ phi______ frames
    -      110.5703 -111.0000  -60.0000 78

#__ type_ start__ end____ width___ exp.time_
  9 omega   34.00   90.00   1.0000   15.0000
omega____ theta____ kappa____ phi______ frames
    -      110.5703  -30.0000 -120.0000 56

#__ type_ start__ end____ width___ exp.time_
 10 omega   58.00  151.00   1.0000   15.0000
omega____ theta____ kappa____ phi______ frames
    -      110.5703  178.0000  -30.0000 93

#__ type_ start__ end____ width___ exp.time_
 11 omega   84.00  177.00   1.0000   15.0000
omega____ theta____ kappa____ phi______ frames
    -      110.5703   45.0000  -90.0000 93

#__ type_ start__ end____ width___ exp.time_
 12 omega   57.00  139.00   1.0000   15.0000
omega____ theta____ kappa____ phi______ frames
    -      110.5703  178.0000   90.0000 82

#__ type_ start__ end____ width___ exp.time_
 13 omega   88.00  160.00   1.0000   15.0000
omega____ theta____ kappa____ phi______ frames
    -      110.5703   77.0000 -180.0000 72
;
_diffrn_measurement_device 'kappa diffractometer'
_diffrn_measurement_device_type 'SuperNova, Dual, Cu at zero, Atlas'
_diffrn_measurement_method '\w scans'
_diffrn_orient_matrix_UB_11 0.0043516000
_diffrn_orient_matrix_UB_12 -0.0717329000
_diffrn_orient_matrix_UB_13 0.0682345000
_diffrn_orient_matrix_UB_21 0.1308979000
_diffrn_orient_matrix_UB_22 -0.0341656000
_diffrn_orient_matrix_UB_23 -0.0452138000
_diffrn_orient_matrix_UB_31 0.1017347000
_diffrn_orient_matrix_UB_32 0.0468655000
_diffrn_orient_matrix_UB_33 0.0714393000
_diffrn_radiation_monochromator mirror
_diffrn_radiation_probe x-ray
_diffrn_radiation_type CuK\a
_diffrn_radiation_wavelength 1.5418
_diffrn_reflns_av_R_equivalents 0.0461
_diffrn_reflns_av_unetI/netI 0.0483
_diffrn_reflns_limit_h_max 11
_diffrn_reflns_limit_h_min -9
_diffrn_reflns_limit_k_max 20
_diffrn_reflns_limit_k_min -20
_diffrn_reflns_limit_l_max 17
_diffrn_reflns_limit_l_min -14
_diffrn_reflns_number 11386
_diffrn_reflns_theta_full 66.50
_diffrn_reflns_theta_max 67.49
_diffrn_reflns_theta_min 5.30
_diffrn_source 'sealed X-ray tube'
_diffrn_source_current 0.80
_diffrn_source_power 0.040
_diffrn_source_target Cu
_diffrn_source_voltage 50
_exptl_absorpt_coefficient_mu 0.647
_exptl_absorpt_correction_T_max 1.00000
_exptl_absorpt_correction_T_min 0.77883
_exptl_absorpt_correction_type multi-scan
_exptl_absorpt_process_details
;
CrysAlisPro, Agilent Technologies,
Version 1.171.36.32 (release 02-08-2013 CrysAlis171 .NET)
(compiled Aug  2 2013,16:46:58)
Empirical absorption correction using spherical harmonics,
 implemented in SCALE3 ABSPACK scaling algorithm.
;
_exptl_crystal_colour red
_exptl_crystal_density_diffrn 1.294
_exptl_crystal_density_method 'not measured'
_exptl_crystal_description block
_exptl_crystal_F_000 904
_exptl_crystal_preparation ', Luminescent'
_exptl_crystal_recrystallization_method 'Re-crystallisation from solvent: dichloromethane/hexane'
_exptl_crystal_size_max 0.30
_exptl_crystal_size_mid 0.25
_exptl_crystal_size_min 0.22
_refine_diff_density_max 0.138
_refine_diff_density_min -0.161
_refine_diff_density_rms 0.036
_refine_ls_extinction_method none
_refine_ls_goodness_of_fit_ref 1.003
_refine_ls_hydrogen_treatment constr
_refine_ls_matrix_type full
_refine_ls_number_parameters 299
_refine_ls_number_reflns 3868
_refine_ls_number_restraints 0
_refine_ls_restrained_S_all 1.003
_refine_ls_R_factor_all 0.0529
_refine_ls_R_factor_gt 0.0349
_refine_ls_shift/su_max 0.000
_refine_ls_shift/su_mean 0.000
_refine_ls_structure_factor_coef Fsqd
_refine_ls_weighting_details 'calc w=1/[\s^2^(Fo^2^)+(0.0490P)^2^+0.4767P] where P=(Fo^2^+2Fc^2^)/3'
_refine_ls_weighting_scheme calc
_refine_ls_wR_factor_gt 0.0844
_refine_ls_wR_factor_ref 0.0888
_reflns_number_gt 3372
_reflns_number_total 3868
_reflns_threshold_expression >2sigma(I)
_cod_data_source_file c7tc02582c2.cif
_cod_data_source_block TPA_BMO
_cod_depositor_comments
;
The following automatic conversions were performed:

data item '_symmetry_cell_setting' value 'Monoclinic' was changed to
'monoclinic' in accordance with the
/home/saulius/struct/COD-crude-data/automatic-downloads/DataCite-retrospective/RSC/depositions/lib/dictionaries/cif_core.dic
dictionary named 'cif_core.dic' version 2.4.2 last updated on
2011-04-26.

Automatic conversion script
Id: cif_fix_values 6909 2019-04-08 15:41:33Z antanas 
;
_cod_original_cell_volume 2209.07(14)
_cod_original_sg_symbol_H-M P2(1)/n
_cod_database_code 7236845
_reflns_odcompleteness_completeness 99.48
_reflns_odcompleteness_iscentric 1
_reflns_odcompleteness_theta 68.13

loop_
_space_group_symop_id
_space_group_symop_operation_xyz
1 'x, y, z'
2 '-x+1/2, y+1/2, -z+1/2'
3 '-x, -y, -z'
4 'x-1/2, -y-1/2, z-1/2'

loop_
_atom_site_label
_atom_site_type_symbol
_atom_site_fract_x
_atom_site_fract_y
_atom_site_fract_z
_atom_site_U_iso_or_equiv
_atom_site_adp_type
_atom_site_occupancy
_atom_site_symmetry_multiplicity
_atom_site_calc_flag
_atom_site_refinement_flags
O1 O 0.46868(9) 0.91747(5) 0.20701(6) 0.0291(2) Uani 1 1 d .
O2 O 0.52714(10) 0.82344(5) 0.10174(6) 0.0320(2) Uani 1 1 d .
N1 N 0.38428(11) 0.84043(6) 0.32078(7) 0.0281(2) Uani 1 1 d .
N2 N 0.13816(11) 0.27783(6) 0.67975(7) 0.0279(2) Uani 1 1 d .
C1 C 0.41319(13) 0.91148(7) 0.29368(8) 0.0284(3) Uani 1 1 d .
C2 C 0.47995(12) 0.83900(7) 0.17526(8) 0.0260(3) Uani 1 1 d .
C3 C 0.42571(12) 0.78926(7) 0.24979(8) 0.0244(2) Uani 1 1 d .
C4 C 0.42618(12) 0.70833(7) 0.24615(8) 0.0244(2) Uani 1 1 d .
H4 H 0.4612 0.6864 0.1910 0.029 Uiso 1 1 calc R
C5 C 0.38202(12) 0.64963(7) 0.31261(8) 0.0237(2) Uani 1 1 d .
C6 C 0.41139(13) 0.56878(7) 0.29639(8) 0.0263(2) Uani 1 1 d .
H6 H 0.4578 0.5544 0.2421 0.032 Uiso 1 1 calc R
C7 C 0.37445(13) 0.50948(7) 0.35750(8) 0.0265(2) Uani 1 1 d .
H7 H 0.3959 0.4552 0.3445 0.032 Uiso 1 1 calc R
C8 C 0.30574(12) 0.52818(7) 0.43845(8) 0.0227(2) Uani 1 1 d .
C9 C 0.27550(12) 0.60940(7) 0.45427(8) 0.0235(2) Uani 1 1 d .
H9 H 0.2282 0.6238 0.5082 0.028 Uiso 1 1 calc R
C10 C 0.31283(12) 0.66879(6) 0.39345(8) 0.0237(2) Uani 1 1 d .
H10 H 0.2916 0.7231 0.4064 0.028 Uiso 1 1 calc R
C11 C 0.40054(16) 0.98777(8) 0.34440(10) 0.0366(3) Uani 1 1 d .
H11A H 0.3482 1.0267 0.3027 0.055 Uiso 1 1 calc R
H11B H 0.4969 1.0085 0.3642 0.055 Uiso 1 1 calc R
H11C H 0.3481 0.9789 0.4001 0.055 Uiso 1 1 calc R
C12 C 0.26555(12) 0.46479(6) 0.50359(8) 0.0218(2) Uani 1 1 d .
C13 C 0.33387(12) 0.38990(7) 0.50685(8) 0.0237(2) Uani 1 1 d .
H13 H 0.4092 0.3804 0.4676 0.028 Uiso 1 1 calc R
C14 C 0.29436(12) 0.32973(6) 0.56561(8) 0.0244(2) Uani 1 1 d .
H14 H 0.3440 0.2800 0.5670 0.029 Uiso 1 1 calc R
C15 C 0.18244(13) 0.34088(6) 0.62305(8) 0.0232(2) Uani 1 1 d .
C16 C 0.11552(12) 0.41578(7) 0.62258(8) 0.0242(2) Uani 1 1 d .
H16 H 0.0410 0.4252 0.6624 0.029 Uiso 1 1 calc R
C17 C 0.15712(12) 0.47625(6) 0.56448(8) 0.0234(2) Uani 1 1 d .
H17 H 0.1111 0.5269 0.5658 0.028 Uiso 1 1 calc R
C21 C 0.14284(12) 0.19727(7) 0.64986(8) 0.0249(2) Uani 1 1 d .
C22 C 0.10904(14) 0.17728(7) 0.55535(9) 0.0297(3) Uani 1 1 d .
H22 H 0.0799 0.2178 0.5108 0.036 Uiso 1 1 calc R
C23 C 0.11787(15) 0.09838(8) 0.52645(10) 0.0362(3) Uani 1 1 d .
H23 H 0.0970 0.0853 0.4617 0.043 Uiso 1 1 calc R
C24 C 0.15698(15) 0.03814(7) 0.59108(11) 0.0374(3) Uani 1 1 d .
H24 H 0.1625 -0.0159 0.5709 0.045 Uiso 1 1 calc R
C25 C 0.18785(14) 0.05765(7) 0.68523(10) 0.0332(3) Uani 1 1 d .
H25 H 0.2139 0.0167 0.7298 0.040 Uiso 1 1 calc R
C26 C 0.18110(13) 0.13674(7) 0.71516(9) 0.0281(3) Uani 1 1 d .
H26 H 0.2025 0.1496 0.7799 0.034 Uiso 1 1 calc R
C31 C 0.09235(13) 0.29466(6) 0.77085(8) 0.0251(2) Uani 1 1 d .
C32 C 0.18531(14) 0.33124(7) 0.83974(9) 0.0293(3) Uani 1 1 d .
H32 H 0.2789 0.3470 0.8257 0.035 Uiso 1 1 calc R
C33 C 0.14156(14) 0.34472(7) 0.92899(9) 0.0305(3) Uani 1 1 d .
H33 H 0.2061 0.3686 0.9764 0.037 Uiso 1 1 calc R
C34 C 0.00409(14) 0.32349(7) 0.94928(8) 0.0292(3) Uani 1 1 d .
H34 H -0.0266 0.3339 1.0099 0.035 Uiso 1 1 calc R
C35 C -0.08828(13) 0.28699(7) 0.88050(9) 0.0295(3) Uani 1 1 d .
H35 H -0.1825 0.2722 0.8943 0.035 Uiso 1 1 calc R
C36 C -0.04439(13) 0.27188(7) 0.79162(8) 0.0274(3) Uani 1 1 d .
H36 H -0.1077 0.2460 0.7451 0.033 Uiso 1 1 calc R

loop_
_atom_site_aniso_label
_atom_site_aniso_U_11
_atom_site_aniso_U_22
_atom_site_aniso_U_33
_atom_site_aniso_U_23
_atom_site_aniso_U_13
_atom_site_aniso_U_12
O1 0.0387(5) 0.0222(4) 0.0266(4) 0.0032(3) 0.0036(3) -0.0059(3)
O2 0.0409(5) 0.0295(4) 0.0265(4) 0.0021(3) 0.0079(4) -0.0070(4)
N1 0.0360(6) 0.0232(5) 0.0254(5) 0.0017(4) 0.0038(4) -0.0028(4)
N2 0.0425(6) 0.0169(5) 0.0258(5) 0.0008(4) 0.0108(4) -0.0003(4)
C1 0.0331(6) 0.0265(6) 0.0250(6) 0.0031(5) 0.0009(5) -0.0026(5)
C2 0.0263(6) 0.0258(6) 0.0254(6) 0.0016(4) -0.0003(5) -0.0041(5)
C3 0.0257(6) 0.0241(6) 0.0229(5) 0.0023(4) 0.0003(4) -0.0031(4)
C4 0.0238(6) 0.0268(6) 0.0225(5) -0.0001(4) 0.0021(4) -0.0012(4)
C5 0.0244(6) 0.0229(5) 0.0236(6) 0.0011(4) 0.0013(4) -0.0012(4)
C6 0.0308(6) 0.0252(6) 0.0236(6) -0.0015(4) 0.0064(4) -0.0001(5)
C7 0.0336(6) 0.0186(5) 0.0276(6) -0.0010(4) 0.0047(5) 0.0009(4)
C8 0.0238(6) 0.0208(5) 0.0233(5) 0.0002(4) 0.0009(4) -0.0005(4)
C9 0.0270(6) 0.0205(5) 0.0236(5) 0.0000(4) 0.0054(4) -0.0001(4)
C10 0.0275(6) 0.0184(5) 0.0253(6) -0.0002(4) 0.0022(4) -0.0003(4)
C11 0.0517(8) 0.0257(6) 0.0326(7) 0.0004(5) 0.0046(6) -0.0024(6)
C12 0.0255(6) 0.0184(5) 0.0214(5) -0.0017(4) 0.0015(4) -0.0009(4)
C13 0.0264(6) 0.0206(5) 0.0247(5) -0.0006(4) 0.0050(4) 0.0001(4)
C14 0.0292(6) 0.0168(5) 0.0270(6) -0.0009(4) 0.0021(4) 0.0024(4)
C15 0.0304(6) 0.0176(5) 0.0216(5) 0.0004(4) 0.0026(4) -0.0016(4)
C16 0.0295(6) 0.0201(5) 0.0239(5) -0.0018(4) 0.0071(4) -0.0001(4)
C17 0.0297(6) 0.0167(5) 0.0239(5) -0.0007(4) 0.0035(4) 0.0017(4)
C21 0.0279(6) 0.0186(5) 0.0290(6) 0.0012(4) 0.0066(5) -0.0012(4)
C22 0.0380(7) 0.0210(5) 0.0302(6) 0.0019(5) 0.0036(5) -0.0021(5)
C23 0.0484(8) 0.0260(6) 0.0342(7) -0.0051(5) 0.0040(6) -0.0049(5)
C24 0.0461(8) 0.0178(5) 0.0489(8) -0.0042(5) 0.0074(6) -0.0007(5)
C25 0.0345(7) 0.0205(6) 0.0441(7) 0.0073(5) 0.0015(5) 0.0011(5)
C26 0.0304(6) 0.0238(6) 0.0299(6) 0.0032(5) 0.0015(5) -0.0008(5)
C31 0.0357(6) 0.0171(5) 0.0231(5) 0.0035(4) 0.0063(5) 0.0021(4)
C32 0.0326(6) 0.0247(6) 0.0311(6) 0.0016(5) 0.0055(5) -0.0037(5)
C33 0.0383(7) 0.0254(6) 0.0274(6) -0.0002(5) -0.0001(5) -0.0053(5)
C34 0.0416(7) 0.0257(6) 0.0209(6) 0.0029(4) 0.0057(5) -0.0012(5)
C35 0.0313(6) 0.0310(6) 0.0266(6) 0.0046(5) 0.0049(5) -0.0012(5)
C36 0.0321(6) 0.0253(6) 0.0242(6) 0.0017(4) -0.0004(5) -0.0010(5)

loop_
_atom_type_symbol
_atom_type_description
_atom_type_scat_dispersion_real
_atom_type_scat_dispersion_imag
_atom_type_scat_source
C C 0.0181 0.0091 'International Tables Vol C Tables 4.2.6.8 and 6.1.1.4'
H H 0.0000 0.0000 'International Tables Vol C Tables 4.2.6.8 and 6.1.1.4'
N N 0.0311 0.0180 'International Tables Vol C Tables 4.2.6.8 and 6.1.1.4'
O O 0.0492 0.0322 'International Tables Vol C Tables 4.2.6.8 and 6.1.1.4'

loop_
_geom_angle_atom_site_label_1
_geom_angle_atom_site_label_2
_geom_angle_atom_site_label_3
_geom_angle
C1 O1 C2 105.47(9)
C1 N1 C3 105.48(10)
C15 N2 C21 121.29(9)
C15 N2 C31 119.97(9)
C21 N2 C31 118.70(9)
O1 C1 C11 115.30(10)
N1 C1 O1 116.13(11)
N1 C1 C11 128.53(11)
O1 C2 C3 104.81(10)
O2 C2 O1 122.08(10)
O2 C2 C3 133.11(11)
N1 C3 C2 108.08(10)
C4 C3 N1 129.62(11)
C4 C3 C2 122.23(11)
C3 C4 C5 130.49(11)
C6 C5 C4 118.24(10)
C6 C5 C10 117.72(10)
C10 C5 C4 124.04(10)
C7 C6 C5 121.52(11)
C6 C7 C8 121.07(11)
C7 C8 C9 117.30(10)
C7 C8 C12 121.12(10)
C9 C8 C12 121.58(10)
C10 C9 C8 121.71(10)
C9 C10 C5 120.68(10)
C13 C12 C8 121.27(10)
C13 C12 C17 116.86(10)
C17 C12 C8 121.87(10)
C14 C13 C12 121.61(10)
C13 C14 C15 120.91(10)
C14 C15 N2 120.60(10)
C14 C15 C16 118.29(10)
C16 C15 N2 121.11(10)
C17 C16 C15 120.45(10)
C16 C17 C12 121.79(10)
C22 C21 N2 120.53(11)
C22 C21 C26 119.38(11)
C26 C21 N2 120.08(11)
C23 C22 C21 120.00(12)
C22 C23 C24 120.73(12)
C25 C24 C23 119.33(11)
C24 C25 C26 120.60(12)
C25 C26 C21 119.92(12)
C32 C31 N2 120.52(11)
C36 C31 N2 119.70(11)
C36 C31 C32 119.75(11)
C33 C32 C31 120.07(11)
C34 C33 C32 120.26(11)
C35 C34 C33 119.53(11)
C34 C35 C36 120.56(11)
C31 C36 C35 119.81(11)

loop_
_geom_bond_atom_site_label_1
_geom_bond_atom_site_label_2
_geom_bond_distance
O1 C1 1.3846(15)
O1 C2 1.3934(14)
O2 C2 1.2005(15)
N1 C1 1.2839(16)
N1 C3 1.4045(16)
N2 C15 1.4112(14)
N2 C21 1.4130(14)
N2 C31 1.4302(15)
C1 C11 1.4745(17)
C2 C3 1.4731(16)
C3 C4 1.3524(17)
C4 C5 1.4481(16)
C5 C6 1.4011(16)
C5 C10 1.4069(16)
C6 C7 1.3824(17)
C7 C8 1.4040(16)
C8 C9 1.4078(15)
C8 C12 1.4781(15)
C9 C10 1.3819(16)
C12 C13 1.4025(16)
C12 C17 1.4039(16)
C13 C14 1.3790(16)
C14 C15 1.3960(16)
C15 C16 1.3976(16)
C16 C17 1.3833(16)
C21 C22 1.3947(18)
C21 C26 1.3977(17)
C22 C23 1.3850(17)
C23 C24 1.3898(19)
C24 C25 1.384(2)
C25 C26 1.3910(17)
C31 C32 1.3903(18)
C31 C36 1.3883(17)
C32 C33 1.3881(18)
C33 C34 1.3858(18)
C34 C35 1.3856(18)
C35 C36 1.3884(17)

loop_
_geom_torsion_atom_site_label_1
_geom_torsion_atom_site_label_2
_geom_torsion_atom_site_label_3
_geom_torsion_atom_site_label_4
_geom_torsion
O1 C2 C3 N1 0.52(12)
O1 C2 C3 C4 -176.80(11)
O2 C2 C3 N1 179.79(13)
O2 C2 C3 C4 2.5(2)
N1 C3 C4 C5 1.4(2)
N2 C15 C16 C17 -178.01(11)
N2 C21 C22 C23 178.21(12)
N2 C21 C26 C25 -178.96(11)
N2 C31 C32 C33 -177.70(11)
N2 C31 C36 C35 178.97(11)
C1 O1 C2 O2 -178.86(11)
C1 O1 C2 C3 0.51(12)
C1 N1 C3 C2 -1.40(13)
C1 N1 C3 C4 175.65(12)
C2 O1 C1 N1 -1.56(14)
C2 O1 C1 C11 176.12(10)
C2 C3 C4 C5 178.06(11)
C3 N1 C1 O1 1.88(15)
C3 N1 C1 C11 -175.45(13)
C3 C4 C5 C6 -171.97(12)
C3 C4 C5 C10 7.2(2)
C4 C5 C6 C7 179.00(11)
C4 C5 C10 C9 -179.20(11)
C5 C6 C7 C8 0.03(18)
C6 C5 C10 C9 -0.05(17)
C6 C7 C8 C9 0.38(17)
C6 C7 C8 C12 179.70(11)
C7 C8 C9 C10 -0.63(17)
C7 C8 C12 C13 21.85(17)
C7 C8 C12 C17 -157.73(11)
C8 C9 C10 C5 0.47(18)
C8 C12 C13 C14 -178.24(11)
C8 C12 C17 C16 177.27(10)
C9 C8 C12 C13 -158.86(11)
C9 C8 C12 C17 21.57(17)
C10 C5 C6 C7 -0.20(18)
C12 C8 C9 C10 -179.94(10)
C12 C13 C14 C15 1.18(18)
C13 C12 C17 C16 -2.32(17)
C13 C14 C15 N2 177.04(11)
C13 C14 C15 C16 -2.76(17)
C14 C15 C16 C17 1.79(17)
C15 N2 C21 C22 -37.34(17)
C15 N2 C21 C26 142.88(12)
C15 N2 C31 C32 -59.93(15)
C15 N2 C31 C36 122.21(12)
C15 C16 C17 C12 0.77(18)
C17 C12 C13 C14 1.35(17)
C21 N2 C15 C14 -33.54(17)
C21 N2 C15 C16 146.26(12)
C21 N2 C31 C32 117.82(13)
C21 N2 C31 C36 -60.04(15)
C21 C22 C23 C24 1.5(2)
C22 C21 C26 C25 1.24(18)
C22 C23 C24 C25 -0.3(2)
C23 C24 C25 C26 -0.5(2)
C24 C25 C26 C21 0.01(19)
C26 C21 C22 C23 -2.00(19)
C31 N2 C15 C14 144.15(12)
C31 N2 C15 C16 -36.05(17)
C31 N2 C21 C22 144.94(12)
C31 N2 C21 C26 -34.85(16)
C31 C32 C33 C34 -1.46(18)
C32 C31 C36 C35 1.09(17)
C32 C33 C34 C35 1.50(18)
C33 C34 C35 C36 -0.24(18)
C34 C35 C36 C31 -1.05(18)
C36 C31 C32 C33 0.16(18)
